data_7053267
loop_
_publ_author_name
'Thakuria, Ranjit'
'Sarma, Bipul'
'Nangia, Ashwini'

_publ_section_title
;
 Supramolecular networks of a H-shaped aromatic phenol host
;
_journal_issue 4
_journal_name_full 'New Journal of Chemistry'
_journal_page_first 623
_journal_paper_doi 10.1039/b9nj00234k
_journal_volume 34
_journal_year 2010
_chemical_formula_moiety 'C40 H42 O4, C7 H8'
_chemical_formula_sum 'C47 H50 O4'
_chemical_formula_weight 678.87
_chemical_name_common
;1,4-di(bis(4'-hydroxy 3',5'-dimethylphenyl)methyl)benzene
toluene solvate
;
_chemical_name_systematic
;
1,4-di[bis(4'-hydroxy 3',5'-dimethylphenyl)methyl]benzene toluene solvate
;
_space_group_IT_number 2
_symmetry_cell_setting triclinic
_symmetry_space_group_name_Hall '-P 1'
_symmetry_space_group_name_H-M 'P -1'
_atom_sites_solution_hydrogens geom
_atom_sites_solution_primary direct
_atom_sites_solution_secondary difmap
_audit_creation_method SHELXL-97
_cell_angle_alpha 64.9820(10)
_cell_angle_beta 75.9800(10)
_cell_angle_gamma 86.5800(10)
_cell_formula_units_Z 1
_cell_length_a 8.7313(7)
_cell_length_b 10.2761(9)
_cell_length_c 11.4745(10)
_cell_measurement_reflns_used 3998
_cell_measurement_temperature 100(2)
_cell_measurement_theta_max 26.03
_cell_measurement_theta_min 2.19
_cell_volume 904.07(13)
_computing_cell_refinement 'Bruker SMART'
_computing_data_collection 'Bruker SMART'
_computing_data_reduction 'Bruker SAINT'
_computing_molecular_graphics 'Bruker SHELXTL'
_computing_publication_material 'Bruker SHELXTL'
_computing_structure_refinement 'SHELXL-97 (Sheldrick, 1997)'
_computing_structure_solution 'SHELXS-97 (Sheldrick, 1990)'
_diffrn_ambient_temperature 100(2)
_diffrn_measured_fraction_theta_full 0.993
_diffrn_measured_fraction_theta_max 0.993
_diffrn_measurement_device_type 'CCD area detector'
_diffrn_measurement_method 'phi and omega scans'
_diffrn_radiation_monochromator graphite
_diffrn_radiation_source 'fine-focus sealed tube'
_diffrn_radiation_type MoK\a
_diffrn_radiation_wavelength 0.71073
_diffrn_reflns_av_R_equivalents 0.0286
_diffrn_reflns_av_sigmaI/netI 0.0373
_diffrn_reflns_limit_h_max 10
_diffrn_reflns_limit_h_min -10
_diffrn_reflns_limit_k_max 12
_diffrn_reflns_limit_k_min -12
_diffrn_reflns_limit_l_max 14
_diffrn_reflns_limit_l_min -14
_diffrn_reflns_number 9481
_diffrn_reflns_theta_full 26.05
_diffrn_reflns_theta_max 26.05
_diffrn_reflns_theta_min 2.02
_exptl_absorpt_coefficient_mu 0.078
_exptl_absorpt_correction_T_max 0.9930
_exptl_absorpt_correction_T_min 0.9696
_exptl_absorpt_correction_type multi-scan
_exptl_absorpt_process_details 'Bruker AXS SADABS program'
_exptl_crystal_colour orange
_exptl_crystal_density_diffrn 1.247
_exptl_crystal_density_method 'not measured'
_exptl_crystal_description plate
_exptl_crystal_F_000 364
_exptl_crystal_size_max 0.40
_exptl_crystal_size_mid 0.23
_exptl_crystal_size_min 0.09
_refine_diff_density_max 0.937
_refine_diff_density_min -0.616
_refine_diff_density_rms 0.067
_refine_ls_extinction_method none
_refine_ls_goodness_of_fit_ref 1.074
_refine_ls_hydrogen_treatment constr
_refine_ls_matrix_type full
_refine_ls_number_parameters 215
_refine_ls_number_reflns 3553
_refine_ls_number_restraints 7
_refine_ls_restrained_S_all 1.098
_refine_ls_R_factor_all 0.0945
_refine_ls_R_factor_gt 0.0764
_refine_ls_shift/su_max 0.118
_refine_ls_shift/su_mean 0.003
_refine_ls_structure_factor_coef Fsqd
_refine_ls_weighting_details 'calc w=1/[\s^2^(Fo^2^)+(0.0683P)^2^+1.3442P] where P=(Fo^2^+2Fc^2^)/3'
_refine_ls_weighting_scheme calc
_refine_ls_wR_factor_gt 0.1760
_refine_ls_wR_factor_ref 0.1881
_reflns_number_gt 2754
_reflns_number_total 3553
_reflns_threshold_expression >2sigma(I)
_cod_data_source_file b9nj00234k.txt
_cod_data_source_block an512_m_4_toluene
_cod_depositor_comments
;
The following automatic conversions were performed:

'_symmetry_cell_setting' value 'Triclinic' changed to 'triclinic'
according to /home/saulius/struct/CIF-dictionaries/cif_core.dic
dictionary named 'cif_core.dic' version 2.4.2 from 2011-04-26.

Automatic conversion script
Id: cif_fix_values 1891 2012-01-12 08:04:46Z andrius 
;
_cod_original_sg_symbol_H-M 'P-1 '
_cod_database_code 7053267

loop_
_symmetry_equiv_pos_as_xyz
'x, y, z'
'-x, -y, -z'

loop_
_atom_site_label
_atom_site_type_symbol
_atom_site_fract_x
_atom_site_fract_y
_atom_site_fract_z
_atom_site_U_iso_or_equiv
_atom_site_adp_type
_atom_site_occupancy
_atom_site_symmetry_multiplicity
_atom_site_calc_flag
_atom_site_refinement_flags
_atom_site_disorder_assembly
_atom_site_disorder_group
C1 C 0.0897(3) -0.0480(3) 0.6701(3) 0.0232(6) Uani 1 1 d . . .
C2 C -0.0257(3) 0.0496(3) 0.6302(3) 0.0226(6) Uani 1 1 d . . .
C3 C 0.0198(3) 0.1947(3) 0.5629(3) 0.0230(6) Uani 1 1 d . . .
H3 H -0.0575 0.2621 0.5342 0.028 Uiso 1 1 calc R . .
C4 C 0.1748(3) 0.2449(3) 0.5361(3) 0.0229(6) Uani 1 1 d . . .
C5 C 0.2853(3) 0.1447(3) 0.5793(3) 0.0240(6) Uani 1 1 d . . .
H5 H 0.3911 0.1773 0.5632 0.029 Uiso 1 1 calc R . .
C6 C 0.2461(3) -0.0025(3) 0.6458(3) 0.0245(6) Uani 1 1 d . . .
C7 C 0.2157(3) 0.4070(3) 0.4552(3) 0.0224(6) Uani 1 1 d . . .
H7 H 0.1270 0.4565 0.4907 0.027 Uiso 1 1 calc R . .
C8 C 0.2129(3) 0.4506(3) 0.3111(3) 0.0229(6) Uani 1 1 d . . .
C9 C 0.1256(3) 0.5658(3) 0.2489(3) 0.0253(6) Uani 1 1 d . . .
H9 H 0.0713 0.6179 0.2966 0.030 Uiso 1 1 calc R . .
C10 C 0.1154(3) 0.6075(3) 0.1183(3) 0.0273(6) Uani 1 1 d . . .
C11 C 0.1968(3) 0.5318(3) 0.0489(3) 0.0246(6) Uani 1 1 d . . .
C12 C 0.2878(3) 0.4157(3) 0.1078(3) 0.0243(6) Uani 1 1 d . . .
C13 C 0.2922(3) 0.3774(3) 0.2382(3) 0.0233(6) Uani 1 1 d . . .
H13 H 0.3518 0.2979 0.2793 0.028 Uiso 1 1 calc R . .
C14 C 0.3656(3) 0.4566(3) 0.4752(3) 0.0227(6) Uani 1 1 d . . .
C15 C 0.3521(3) 0.4980(3) 0.5778(3) 0.0259(6) Uani 1 1 d . . .
H15 H 0.2505 0.4973 0.6319 0.031 Uiso 1 1 calc R . .
C16 C 0.5158(3) 0.4596(3) 0.3973(3) 0.0263(6) Uani 1 1 d . . .
H16 H 0.5282 0.4323 0.3263 0.032 Uiso 1 1 calc R . .
C17 C -0.1938(3) -0.0017(3) 0.6570(3) 0.0276(6) Uani 1 1 d . . .
H17A H -0.2569 0.0809 0.6191 0.041 Uiso 1 1 calc R . .
H17B H -0.2375 -0.0512 0.7528 0.041 Uiso 1 1 calc R . .
H17C H -0.1965 -0.0682 0.6164 0.041 Uiso 1 1 calc R . .
C18 C 0.3692(4) -0.1093(3) 0.6876(3) 0.0354(7) Uani 1 1 d . . .
H18A H 0.4744 -0.0606 0.6472 0.053 Uiso 1 1 calc R . .
H18B H 0.3624 -0.1854 0.6586 0.053 Uiso 1 1 calc R . .
H18C H 0.3512 -0.1516 0.7843 0.053 Uiso 1 1 calc R . .
C19 C 0.3790(3) 0.3385(3) 0.0299(3) 0.0283(6) Uani 1 1 d . . .
H19A H 0.4462 0.2699 0.0817 0.042 Uiso 1 1 calc R . .
H19B H 0.4452 0.4083 -0.0531 0.042 Uiso 1 1 calc R . .
H19C H 0.3053 0.2869 0.0101 0.042 Uiso 1 1 calc R . .
C20 C 0.0169(4) 0.7319(3) 0.0560(3) 0.0361(7) Uani 1 1 d . . .
H20A H 0.0838 0.8061 -0.0234 0.054 Uiso 1 1 calc R . .
H20B H -0.0295 0.7724 0.1194 0.054 Uiso 1 1 calc R . .
H20C H -0.0677 0.6981 0.0314 0.054 Uiso 1 1 calc R . .
C21 C 0.3277(5) 1.0453(6) -0.0786(5) 0.0582(8) Uiso 0.50 1 d PGD A -1
H21 H 0.2290 1.0494 -0.1008 0.070 Uiso 0.50 1 calc PR A -1
C22 C 0.4495(6) 1.1457(5) -0.1647(4) 0.0582(8) Uiso 0.50 1 d PGD A -1
H22 H 0.4340 1.2185 -0.2457 0.070 Uiso 0.50 1 calc PR A -1
C23 C 0.5940(5) 1.1397(5) -0.1323(5) 0.0582(8) Uiso 0.50 1 d PGD A -1
H23 H 0.6772 1.2083 -0.1911 0.070 Uiso 0.50 1 calc PR A -1
C24 C 0.6167(5) 1.0331(6) -0.0138(5) 0.0582(8) Uiso 0.50 1 d PGD A -1
H24 H 0.7154 1.0290 0.0084 0.070 Uiso 0.50 1 calc PR A -1
C25 C 0.4949(6) 0.9327(6) 0.0723(5) 0.0582(8) Uiso 0.50 1 d PGD A -1
C26 C 0.3504(5) 0.9387(5) 0.0399(5) 0.0582(8) Uiso 0.50 1 d PGD A -1
H26 H 0.2671 0.8701 0.0987 0.070 Uiso 0.50 1 calc PR A -1
C27 C 0.5002(9) 0.8145(8) 0.2015(7) 0.0582(8) Uiso 0.50 1 d PD A -1
H27A H 0.3983 0.7599 0.2415 0.087 Uiso 0.25 1 calc PR A -1
H27B H 0.5215 0.8545 0.2602 0.087 Uiso 0.25 1 calc PR A -1
H27C H 0.5841 0.7508 0.1887 0.087 Uiso 0.25 1 calc PR A -1
H27D H 0.6043 0.8169 0.2187 0.087 Uiso 0.25 1 calc PR A -1
H27E H 0.4811 0.7223 0.2001 0.087 Uiso 0.25 1 calc PR A -1
H27F H 0.4185 0.8260 0.2716 0.087 Uiso 0.25 1 calc PR A -1
O1 O 0.0551(2) -0.1945(2) 0.7351(2) 0.0297(5) Uani 1 1 d . . .
O2 O 0.1953(2) 0.5642(2) -0.0794(2) 0.0326(5) Uani 1 1 d . . .
H1 H -0.0330 -0.2168 0.7287 0.059(12) Uiso 1 1 d R . .
H2 H 0.1316 0.6435 -0.1075 0.080(15) Uiso 1 1 d R . .

loop_
_atom_site_aniso_label
_atom_site_aniso_U_11
_atom_site_aniso_U_22
_atom_site_aniso_U_33
_atom_site_aniso_U_23
_atom_site_aniso_U_13
_atom_site_aniso_U_12
C1 0.0282(14) 0.0211(13) 0.0199(13) -0.0067(11) -0.0068(11) -0.0047(11)
C2 0.0232(14) 0.0265(14) 0.0204(13) -0.0114(11) -0.0051(11) -0.0030(11)
C3 0.0228(13) 0.0238(14) 0.0252(14) -0.0114(12) -0.0084(11) 0.0014(11)
C4 0.0260(14) 0.0222(14) 0.0221(13) -0.0089(11) -0.0085(11) -0.0027(11)
C5 0.0191(13) 0.0257(14) 0.0280(15) -0.0104(12) -0.0075(11) -0.0044(11)
C6 0.0254(14) 0.0240(14) 0.0237(14) -0.0073(11) -0.0096(11) -0.0014(11)
C7 0.0216(13) 0.0196(13) 0.0274(14) -0.0105(11) -0.0070(11) 0.0003(10)
C8 0.0204(13) 0.0193(13) 0.0281(15) -0.0075(11) -0.0074(11) -0.0051(10)
C9 0.0229(14) 0.0228(14) 0.0311(15) -0.0116(12) -0.0069(12) -0.0013(11)
C10 0.0241(14) 0.0224(14) 0.0347(16) -0.0085(12) -0.0119(12) -0.0004(11)
C11 0.0250(14) 0.0216(14) 0.0251(14) -0.0053(11) -0.0091(11) -0.0064(11)
C12 0.0193(13) 0.0219(14) 0.0310(15) -0.0090(12) -0.0073(11) -0.0052(11)
C13 0.0215(13) 0.0154(12) 0.0312(15) -0.0052(11) -0.0108(11) -0.0028(10)
C14 0.0232(13) 0.0167(13) 0.0265(14) -0.0054(11) -0.0092(11) -0.0006(10)
C15 0.0230(14) 0.0235(14) 0.0304(15) -0.0106(12) -0.0060(11) -0.0020(11)
C16 0.0303(15) 0.0246(14) 0.0277(15) -0.0132(12) -0.0088(12) -0.0006(12)
C17 0.0251(15) 0.0263(15) 0.0320(16) -0.0126(12) -0.0066(12) -0.0025(11)
C18 0.0276(16) 0.0284(16) 0.0470(19) -0.0091(14) -0.0157(14) -0.0005(13)
C19 0.0289(15) 0.0259(15) 0.0297(15) -0.0097(12) -0.0089(12) -0.0023(12)
C20 0.0403(18) 0.0304(16) 0.0419(18) -0.0141(14) -0.0212(15) 0.0088(14)
O1 0.0294(11) 0.0206(10) 0.0355(12) -0.0042(9) -0.0141(9) -0.0053(8)
O2 0.0392(12) 0.0306(11) 0.0298(11) -0.0103(9) -0.0158(9) 0.0014(9)

loop_
_atom_type_symbol
_atom_type_description
_atom_type_scat_dispersion_real
_atom_type_scat_dispersion_imag
_atom_type_scat_source
C C 0.0033 0.0016 'International Tables Vol C Tables 4.2.6.8 and 6.1.1.4'
H H 0.0000 0.0000 'International Tables Vol C Tables 4.2.6.8 and 6.1.1.4'
O O 0.0106 0.0060 'International Tables Vol C Tables 4.2.6.8 and 6.1.1.4'

loop_
_geom_angle_atom_site_label_1
_geom_angle_atom_site_label_2
_geom_angle_atom_site_label_3
_geom_angle
_geom_angle_site_symmetry_1
O1 C1 C6 116.6(2) .
O1 C1 C2 121.8(2) .
C6 C1 C2 121.6(2) .
C3 C2 C1 118.1(2) .
C3 C2 C17 121.1(2) .
C1 C2 C17 120.8(2) .
C2 C3 C4 122.3(3) .
C5 C4 C3 117.9(2) .
C5 C4 C7 123.5(2) .
C3 C4 C7 118.5(2) .
C4 C5 C6 122.1(2) .
C1 C6 C5 118.1(2) .
C1 C6 C18 120.8(2) .
C5 C6 C18 121.1(2) .
C8 C7 C14 115.0(2) .
C8 C7 C4 110.0(2) .
C14 C7 C4 113.3(2) .
C9 C8 C13 117.6(3) .
C9 C8 C7 119.8(2) .
C13 C8 C7 122.6(2) .
C8 C9 C10 122.0(3) .
C11 C10 C9 118.6(3) .
C11 C10 C20 121.5(3) .
C9 C10 C20 120.0(3) .
O2 C11 C10 123.2(2) .
O2 C11 C12 115.7(3) .
C10 C11 C12 121.1(3) .
C13 C12 C11 118.1(3) .
C13 C12 C19 121.6(2) .
C11 C12 C19 120.3(3) .
C12 C13 C8 122.6(3) .
C16 C14 C15 118.0(2) .
C16 C14 C7 123.3(3) .
C15 C14 C7 118.7(2) .
C16 C15 C14 121.3(3) 2_666
C15 C16 C14 120.8(3) 2_666
C22 C21 C26 120.0 .
C23 C22 C21 120.0 .
C22 C23 C24 120.0 .
C23 C24 C25 120.0 .
C26 C25 C24 120.0 .
C26 C25 C27 113.6(4) .
C24 C25 C27 126.4(4) .
C25 C26 C21 120.0 .

loop_
_geom_bond_atom_site_label_1
_geom_bond_atom_site_label_2
_geom_bond_distance
_geom_bond_site_symmetry_2
C1 O1 1.381(3) .
C1 C6 1.394(4) .
C1 C2 1.395(4) .
C2 C3 1.387(4) .
C2 C17 1.505(4) .
C3 C4 1.392(4) .
C4 C5 1.385(4) .
C4 C7 1.538(4) .
C5 C6 1.395(4) .
C6 C18 1.501(4) .
C7 C8 1.525(4) .
C7 C14 1.533(4) .
C8 C9 1.390(4) .
C8 C13 1.391(4) .
C9 C10 1.398(4) .
C10 C11 1.388(4) .
C10 C20 1.510(4) .
C11 O2 1.368(3) .
C11 C12 1.406(4) .
C12 C13 1.386(4) .
C12 C19 1.497(4) .
C14 C16 1.390(4) .
C14 C15 1.390(4) .
C15 C16 1.389(4) 2_666
C16 C15 1.389(4) 2_666
C21 C22 1.3900 .
C21 C26 1.3900 .
C22 C23 1.3900 .
C23 C24 1.3900 .
C24 C25 1.3900 .
C25 C26 1.3900 .
C25 C27 1.476(5) .
